data_7047404
loop_
_publ_author_name
'Moskwa, Marcin'
'Bator, Gra\.zyna'
'Rok, Magdalena'
'Medycki, Wojciech'
'Miniewicz, Andrzej'
'Jakubas, Ryszard'

_publ_section_title
;
 Investigations of organic-inorganic hybrids based on homopiperidinium
 cation with haloantimonates(iii) and halobismuthates(iii). Crystal
 structures, reversible phase transitions, semiconducting and molecular
 dynamic properties.
;
_journal_issue 38
_journal_name_full 'Dalton transactions (Cambridge, England : 2003)'
_journal_page_first 13507
_journal_page_last 13522
_journal_paper_doi 10.1039/c8dt03121e
_journal_volume 47
_journal_year 2018
_chemical_formula_moiety '2(C6 H14 N), Bi Cl6, H3 O'
_chemical_formula_sum 'C12 H31 Bi Cl6 N2 O'
_chemical_formula_weight 641.07
_space_group_crystal_system monoclinic
_space_group_IT_number 15
_space_group_name_Hall '-C 2yc'
_space_group_name_H-M_alt 'C 1 2/c 1'
_symmetry_space_group_name_Hall '-C 2yc'
_symmetry_space_group_name_H-M 'C 1 2/c 1'
_atom_sites_solution_hydrogens mixed
_atom_sites_solution_primary direct
_atom_sites_solution_secondary difmap
_audit_creation_method SHELXL-2014/7
_audit_update_record
;
2018-07-30 deposited with the CCDC.
2018-09-03 downloaded from the CCDC.
;
_cell_angle_alpha 90
_cell_angle_beta 91.33(2)
_cell_angle_gamma 90
_cell_formula_units_Z 4
_cell_length_a 18.212(4)
_cell_length_b 7.863(2)
_cell_length_c 15.828(3)
_cell_measurement_reflns_used 4015
_cell_measurement_temperature 200(2)
_cell_measurement_theta_max 28.7270
_cell_measurement_theta_min 3.7870
_cell_volume 2266.0(9)
_computing_cell_refinement
;
CrysAlisPro, Agilent Technologies,
Version 1.171.37.35 (release 13-08-2014 CrysAlis171 .NET)
(compiled Aug 13 2014,18:06:01)
;
_computing_data_collection
;
CrysAlisCCD, Agilent Technologies,
Version 1.171.37.35 (release 13-08-2014 CrysAlis171 .NET)
(compiled Aug 13 2014,18:06:01)
;
_computing_data_reduction
;
CrysAlisPro, Agilent Technologies,
Version 1.171.37.35 (release 13-08-2014 CrysAlis171 .NET)
(compiled Aug 13 2014,18:06:01)
;
_computing_molecular_graphics 'Diamond 4.0'
_computing_structure_refinement 'SHELXL-2014/7 (Sheldrick, 2014)'
_computing_structure_solution 'SHELXS-2014/7 (Sheldrick, 2014)'
_diffrn_ambient_temperature 200(2)
_diffrn_detector_area_resol_mean 8.3359
_diffrn_measured_fraction_theta_full 0.990
_diffrn_measured_fraction_theta_max 0.988
_diffrn_measurement_device_type 'Xcalibur, Sapphire2, large Be window'
_diffrn_measurement_method '\w scans'
_diffrn_radiation_type MoK\a
_diffrn_radiation_wavelength 0.71073
_diffrn_reflns_av_R_equivalents 0.0636
_diffrn_reflns_av_unetI/netI 0.0529
_diffrn_reflns_Laue_measured_fraction_full 0.990
_diffrn_reflns_Laue_measured_fraction_max 0.988
_diffrn_reflns_limit_h_max 22
_diffrn_reflns_limit_h_min -22
_diffrn_reflns_limit_k_max 6
_diffrn_reflns_limit_k_min -9
_diffrn_reflns_limit_l_max 19
_diffrn_reflns_limit_l_min -19
_diffrn_reflns_number 6652
_diffrn_reflns_point_group_measured_fraction_full 0.990
_diffrn_reflns_point_group_measured_fraction_max 0.988
_diffrn_reflns_theta_full 25.500
_diffrn_reflns_theta_max 26.367
_diffrn_reflns_theta_min 2.822
_diffrn_source 'Enhance (Mo) X-ray Source'
_exptl_absorpt_coefficient_mu 8.490
_exptl_absorpt_correction_T_max 0.721
_exptl_absorpt_correction_T_min 0.458
_exptl_absorpt_correction_type analytical
_exptl_absorpt_process_details
;
CrysAlisPro, Agilent Technologies,
Version 1.171.37.35 (release 13-08-2014 CrysAlis171 .NET)
(compiled Aug 13 2014,18:06:01)
Analytical numeric absorption correction using a multifaceted crystal
            model based on expressions derived by R.C. Clark & J.S. Reid.
(Clark, R. C. & Reid, J. S. (1995). Acta Cryst. A51, 887-897)
Empirical absorption correction using spherical harmonics,
 implemented in SCALE3 ABSPACK scaling algorithm.
;
_exptl_crystal_colour colorless
_exptl_crystal_density_diffrn 1.879
_exptl_crystal_density_method 'not measured'
_exptl_crystal_description block
_exptl_crystal_F_000 1240
_exptl_crystal_size_max 0.120
_exptl_crystal_size_mid 0.090
_exptl_crystal_size_min 0.050
_refine_diff_density_max 0.856
_refine_diff_density_min -2.049
_refine_diff_density_rms 0.215
_refine_ls_extinction_method none
_refine_ls_goodness_of_fit_ref 1.104
_refine_ls_hydrogen_treatment constr
_refine_ls_matrix_type full
_refine_ls_number_parameters 112
_refine_ls_number_reflns 2289
_refine_ls_number_restraints 60
_refine_ls_restrained_S_all 1.094
_refine_ls_R_factor_all 0.0517
_refine_ls_R_factor_gt 0.0426
_refine_ls_shift/su_max 0.000
_refine_ls_shift/su_mean 0.000
_refine_ls_structure_factor_coef Fsqd
_refine_ls_weighting_details 'w=1/[\s^2^(Fo^2^)+(0.0617P)^2^+1.8821P] where P=(Fo^2^+2Fc^2^)/3'
_refine_ls_weighting_scheme calc
_refine_ls_wR_factor_gt 0.1095
_refine_ls_wR_factor_ref 0.1207
_reflns_Friedel_coverage 0.000
_reflns_number_gt 1823
_reflns_number_total 2289
_reflns_threshold_expression 'I > 2\s(I)'
_cod_data_source_file c8dt03121e2.cif
_cod_data_source_block HBC200K
_cod_depositor_comments 'Adding full bibliography for 7047402--7047408.cif.'
_cod_original_cell_volume 2266(2)
_cod_database_code 7047404
_shelx_shelxl_version_number 2014/7
_shelx_space_group_comment
;
The symmetry employed for this shelxl refinement is uniquely defined
by the following loop, which should always be used as a source of
symmetry information in preference to the above space-group names.
They are only intended as comments.
;
_shelx_estimated_absorpt_t_min 0.429
_shelx_estimated_absorpt_t_max 0.676

loop_
_space_group_symop_operation_xyz
'x, y, z'
'-x, y, -z+1/2'
'x+1/2, y+1/2, z'
'-x+1/2, y+1/2, -z+1/2'
'-x, -y, -z'
'x, -y, z-1/2'
'-x+1/2, -y+1/2, -z'
'x+1/2, -y+1/2, z-1/2'

loop_
_atom_site_label
_atom_site_type_symbol
_atom_site_fract_x
_atom_site_fract_y
_atom_site_fract_z
_atom_site_U_iso_or_equiv
_atom_site_adp_type
_atom_site_occupancy
_atom_site_site_symmetry_order
_atom_site_calc_flag
_atom_site_refinement_flags_posn
_atom_site_refinement_flags_adp
_atom_site_refinement_flags_occupancy
_atom_site_disorder_assembly
_atom_site_disorder_group
Bi Bi 0.5000 0.5000 0.5000 0.02873(17) Uani 1 2 d S . P . .
Cl1 Cl 0.56400(10) 0.2809(3) 0.39317(12) 0.0501(5) Uani 1 1 d . . . . .
Cl2 Cl 0.37938(12) 0.5268(2) 0.39719(14) 0.0426(4) Uani 1 1 d . . . . .
Cl3 Cl 0.55501(9) 0.7704(2) 0.41641(11) 0.0420(4) Uani 1 1 d . . . . .
O1H O 0.5000 0.5396(12) 0.2500 0.089(4) Uani 1 2 d S T P . .
H1H H 0.4783 0.5989 0.2858 0.133 Uiso 0.5 1 d R U P . .
H2H H 0.5182 0.4508 0.2713 0.133 Uiso 1 1 d R U . . .
N1A N 0.6182(5) 1.0348(9) 0.5628(6) 0.067(2) Uani 1 1 d . U . . .
H1A1 H 0.5904 0.9832 0.5217 0.080 Uiso 1 1 calc R U . . .
H1A2 H 0.6055 1.1467 0.5626 0.080 Uiso 1 1 calc R U . . .
C2A C 0.6950(8) 1.0239(11) 0.5377(9) 0.074(3) Uani 1 1 d . U . . .
H2A1 H 0.7158 1.1401 0.5409 0.089 Uiso 0.66(2) 1 calc R U P A 1
H2A2 H 0.6950 0.9896 0.4775 0.089 Uiso 0.66(2) 1 calc R U P A 1
H2A3 H 0.7012 0.9108 0.5112 0.089 Uiso 0.34(2) 1 calc R U P A 2
H2A4 H 0.7014 1.1091 0.4924 0.089 Uiso 0.34(2) 1 calc R U P A 2
C3A C 0.7466(6) 0.9092(19) 0.5843(8) 0.048(4) Uani 0.66(2) 1 d . U P A 1
H3A1 H 0.7244 0.7942 0.5849 0.058 Uiso 0.66(2) 1 calc R U P A 1
H3A2 H 0.7922 0.9014 0.5517 0.058 Uiso 0.66(2) 1 calc R U P A 1
C31A C 0.7520(17) 1.044(6) 0.593(2) 0.070(8) Uani 0.34(2) 1 d . U P A 2
H3A3 H 0.7515 1.1662 0.6079 0.084 Uiso 0.34(2) 1 calc R U P A 2
H3A4 H 0.7964 1.0272 0.5587 0.084 Uiso 0.34(2) 1 calc R U P A 2
C4A C 0.7673(6) 0.9546(13) 0.6720(8) 0.072(3) Uani 1 1 d . U . . .
H4A1 H 0.7860 1.0728 0.6714 0.087 Uiso 0.66(2) 1 calc R U P A 1
H4A2 H 0.8089 0.8807 0.6896 0.087 Uiso 0.66(2) 1 calc R U P A 1
H4A3 H 0.8116 1.0076 0.6980 0.087 Uiso 0.34(2) 1 calc R U P A 2
H4A4 H 0.7807 0.8365 0.6573 0.087 Uiso 0.34(2) 1 calc R U P A 2
C5A C 0.7111(6) 0.9441(14) 0.7391(6) 0.074(3) Uani 1 1 d . U . . .
H5A1 H 0.7020 0.8225 0.7512 0.089 Uiso 1 1 calc R U . . .
H5A2 H 0.7322 0.9958 0.7913 0.089 Uiso 1 1 calc R U . . .
C6A C 0.6402(8) 1.0259(11) 0.7203(7) 0.069(3) Uani 1 1 d . U . . .
H6A1 H 0.6491 1.1490 0.7124 0.083 Uiso 1 1 calc R U . . .
H6A2 H 0.6093 1.0136 0.7706 0.083 Uiso 1 1 calc R U . . .
C7A C 0.5965(5) 0.9628(12) 0.6448(10) 0.076(3) Uani 1 1 d . U . . .
H7A1 H 0.6012 0.8375 0.6421 0.091 Uiso 1 1 calc R U . . .
H7A2 H 0.5440 0.9894 0.6532 0.091 Uiso 1 1 calc R U . . .

loop_
_atom_site_aniso_label
_atom_site_aniso_U_11
_atom_site_aniso_U_22
_atom_site_aniso_U_33
_atom_site_aniso_U_23
_atom_site_aniso_U_13
_atom_site_aniso_U_12
Bi 0.0336(2) 0.0282(3) 0.0245(2) 0.00295(12) 0.00250(16) 0.00244(11)
Cl1 0.0601(10) 0.0488(11) 0.0418(9) -0.0072(9) 0.0088(8) 0.0115(9)
Cl2 0.0419(10) 0.0478(10) 0.0378(10) 0.0025(8) -0.0045(8) -0.0008(7)
Cl3 0.0501(9) 0.0407(10) 0.0355(8) 0.0056(8) 0.0051(7) -0.0066(7)
O1H 0.132(10) 0.093(6) 0.042(6) 0.000 0.011(6) 0.000
N1A 0.064(5) 0.072(5) 0.063(5) -0.021(4) -0.025(4) 0.019(4)
C2A 0.078(8) 0.083(7) 0.062(7) 0.000(5) -0.004(6) 0.002(5)
C3A 0.039(6) 0.049(7) 0.058(7) -0.005(6) 0.017(5) 0.002(5)
C31A 0.062(14) 0.085(18) 0.063(15) -0.006(15) 0.029(13) -0.002(14)
C4A 0.055(5) 0.090(6) 0.071(7) 0.009(6) -0.005(5) 0.005(5)
C5A 0.087(7) 0.087(6) 0.048(5) 0.017(6) -0.002(5) 0.011(6)
C6A 0.096(8) 0.064(6) 0.048(6) 0.007(4) 0.027(6) 0.015(5)
C7A 0.040(5) 0.063(5) 0.125(11) 0.016(7) 0.002(6) 0.003(4)

loop_
_atom_type_symbol
_atom_type_description
_atom_type_scat_dispersion_real
_atom_type_scat_dispersion_imag
_atom_type_scat_source
C C 0.0033 0.0016 'International Tables Vol C Tables 4.2.6.8 and 6.1.1.4'
H H 0.0000 0.0000 'International Tables Vol C Tables 4.2.6.8 and 6.1.1.4'
N N 0.0061 0.0033 'International Tables Vol C Tables 4.2.6.8 and 6.1.1.4'
Bi Bi -4.1077 10.2566 'International Tables Vol C Tables 4.2.6.8 and 6.1.1.4'
Cl Cl 0.1484 0.1585 'International Tables Vol C Tables 4.2.6.8 and 6.1.1.4'
O O 0.0106 0.0060 'International Tables Vol C Tables 4.2.6.8 and 6.1.1.4'

loop_
_geom_angle_atom_site_label_1
_geom_angle_atom_site_label_2
_geom_angle_atom_site_label_3
_geom_angle
_geom_angle_site_symmetry_1
_geom_angle_site_symmetry_3
Cl1 Bi Cl1 180.0 5_666 .
Cl1 Bi Cl3 88.57(6) 5_666 .
Cl1 Bi Cl3 91.43(6) . .
Cl1 Bi Cl3 91.43(6) 5_666 5_666
Cl1 Bi Cl3 88.57(6) . 5_666
Cl3 Bi Cl3 180.0 . 5_666
Cl1 Bi Cl2 91.68(6) 5_666 5_666
Cl1 Bi Cl2 88.32(6) . 5_666
Cl3 Bi Cl2 92.90(6) . 5_666
Cl3 Bi Cl2 87.10(6) 5_666 5_666
Cl1 Bi Cl2 88.32(6) 5_666 .
Cl1 Bi Cl2 91.68(6) . .
Cl3 Bi Cl2 87.10(6) . .
Cl3 Bi Cl2 92.90(6) 5_666 .
Cl2 Bi Cl2 180.0 5_666 .
H1H O1H H2H 112.3 . .
C2A N1A C7A 119.5(8) . .
C2A N1A H1A1 107.4 . .
C7A N1A H1A1 107.4 . .
C2A N1A H1A2 107.4 . .
C7A N1A H1A2 107.4 . .
H1A1 N1A H1A2 107.0 . .
C31A C2A N1A 122.9(17) . .
N1A C2A C3A 119.8(10) . .
N1A C2A H2A1 107.4 . .
C3A C2A H2A1 107.4 . .
N1A C2A H2A2 107.4 . .
C3A C2A H2A2 107.4 . .
H2A1 C2A H2A2 106.9 . .
C31A C2A H2A3 106.6 . .
N1A C2A H2A3 106.6 . .
C31A C2A H2A4 106.6 . .
N1A C2A H2A4 106.6 . .
H2A3 C2A H2A4 106.6 . .
C4A C3A C2A 117.7(11) . .
C4A C3A H3A1 107.9 . .
C2A C3A H3A1 107.9 . .
C4A C3A H3A2 107.9 . .
C2A C3A H3A2 107.9 . .
H3A1 C3A H3A2 107.2 . .
C2A C31A C4A 129(3) . .
C2A C31A H3A3 105.1 . .
C4A C31A H3A3 105.1 . .
C2A C31A H3A4 105.1 . .
C4A C31A H3A4 105.1 . .
H3A3 C31A H3A4 105.9 . .
C31A C4A C5A 121.2(15) . .
C3A C4A C5A 119.5(10) . .
C3A C4A H4A1 107.5 . .
C5A C4A H4A1 107.5 . .
C3A C4A H4A2 107.5 . .
C5A C4A H4A2 107.5 . .
H4A1 C4A H4A2 107.0 . .
C31A C4A H4A3 107.0 . .
C5A C4A H4A3 107.0 . .
C31A C4A H4A4 107.0 . .
C5A C4A H4A4 107.0 . .
H4A3 C4A H4A4 106.8 . .
C6A C5A C4A 116.5(9) . .
C6A C5A H5A1 108.2 . .
C4A C5A H5A1 108.2 . .
C6A C5A H5A2 108.2 . .
C4A C5A H5A2 108.2 . .
H5A1 C5A H5A2 107.3 . .
C5A C6A C7A 117.6(9) . .
C5A C6A H6A1 107.9 . .
C7A C6A H6A1 107.9 . .
C5A C6A H6A2 107.9 . .
C7A C6A H6A2 107.9 . .
H6A1 C6A H6A2 107.2 . .
N1A C7A C6A 115.1(8) . .
N1A C7A H7A1 108.5 . .
C6A C7A H7A1 108.5 . .
N1A C7A H7A2 108.5 . .
C6A C7A H7A2 108.5 . .
H7A1 C7A H7A2 107.5 . .

loop_
_geom_bond_atom_site_label_1
_geom_bond_atom_site_label_2
_geom_bond_distance
_geom_bond_site_symmetry_2
Bi Cl1 2.6976(18) 5_666
Bi Cl1 2.6976(18) .
Bi Cl3 2.7086(18) .
Bi Cl3 2.7086(18) 5_666
Bi Cl2 2.712(2) 5_666
Bi Cl2 2.712(2) .
O1H H1H 0.8400 .
O1H H2H 0.8400 .
N1A C2A 1.465(16) .
N1A C7A 1.478(16) .
N1A H1A1 0.9100 .
N1A H1A2 0.9100 .
C2A C31A 1.35(4) .
C2A C3A 1.485(18) .
C2A H2A1 0.9900 .
C2A H2A2 0.9900 .
C2A H2A3 0.9900 .
C2A H2A4 0.9900 .
C3A C4A 1.474(17) .
C3A H3A1 0.9900 .
C3A H3A2 0.9900 .
C31A C4A 1.46(4) .
C31A H3A3 0.9900 .
C31A H3A4 0.9900 .
C4A C5A 1.494(15) .
C4A H4A1 0.9900 .
C4A H4A2 0.9900 .
C4A H4A3 0.9900 .
C4A H4A4 0.9900 .
C5A C6A 1.467(16) .
C5A H5A1 0.9900 .
C5A H5A2 0.9900 .
C6A C7A 1.505(18) .
C6A H6A1 0.9900 .
C6A H6A2 0.9900 .
C7A H7A1 0.9900 .
C7A H7A2 0.9900 .

loop_
_geom_hbond_atom_site_label_D
_geom_hbond_atom_site_label_H
_geom_hbond_atom_site_label_A
_geom_hbond_distance_DH
_geom_hbond_distance_HA
_geom_hbond_distance_DA
_geom_hbond_angle_DHA
_geom_hbond_site_symmetry_A
O1H H2H Cl1 0.84 2.48 3.242(6) 152.1 .
O1H H1H Cl2 0.84 2.61 3.241(2) 132.7 .
O1H H1H Cl3 0.84 2.81 3.334(5) 121.9 .
N1A H1A2 Cl2 0.91 2.66 3.505(7) 155.3 5_676
N1A H1A1 Cl3 0.91 2.44 3.300(8) 158.1 .
C7A H7A2 Cl3 0.99 2.82 3.581(10) 134.4 5_676

loop_
_geom_torsion_atom_site_label_1
_geom_torsion_atom_site_label_2
_geom_torsion_atom_site_label_3
_geom_torsion_atom_site_label_4
_geom_torsion
C7A N1A C2A C31A -39(3)
C7A N1A C2A C3A 13.6(15)
N1A C2A C3A C4A -68.9(15)
N1A C2A C31A C4A 54(5)
C2A C31A C4A C5A -53(5)
C2A C3A C4A C5A 68.9(16)
C31A C4A C5A C6A 1(3)
C3A C4A C5A C6A -49.3(16)
C4A C5A C6A C7A 60.1(15)
C2A N1A C7A C6A 53.9(13)
C5A C6A C7A N1A -82.6(12)
